data_4033109
loop_
_publ_author_name
'Mishra, Aniket'
'Vats, Tripta Kumari'
'Nair, Mahesh P.'
'Das, Arindam'
'Deb, Indubhusan'

_publ_section_title
;
 Rhodium-Catalyzed sp2 C-H Acetoxylation of N-Aryl Azaindoles/N-Heteroaryl
 Indolines.
;
_journal_issue 23
_journal_name_full 'The Journal of organic chemistry'
_journal_page_first 12406
_journal_page_last 12415
_journal_paper_doi 10.1021/acs.joc.7b02203
_journal_volume 82
_journal_year 2017
_chemical_formula_moiety 'C14 H13 N3 O2'
_chemical_formula_sum 'C14 H13 N3 O2'
_chemical_formula_weight 255.27
_space_group_crystal_system orthorhombic
_space_group_IT_number 61
_space_group_name_Hall '-P 2ac 2ab'
_space_group_name_H-M_alt 'P b c a'
_symmetry_space_group_name_Hall '-P 2ac 2ab'
_symmetry_space_group_name_H-M 'P b c a'
_atom_sites_solution_hydrogens geom
_audit_creation_date 2017-09-01
_audit_creation_method
;
Olex2 1.2
(compiled 2014.08.28 svn.r2986 for OlexSys, GUI svn.r4874)
;
_cell_angle_alpha 90
_cell_angle_beta 90
_cell_angle_gamma 90
_cell_formula_units_Z 8
_cell_length_a 10.9695(3)
_cell_length_b 14.7196(3)
_cell_length_c 15.6452(4)
_cell_measurement_reflns_used 8426
_cell_measurement_temperature 296(2)
_cell_measurement_theta_max 27.53
_cell_measurement_theta_min 2.32
_cell_volume 2526.18(11)
_computing_cell_refinement 'SAINT v8.34A (Bruker, 2013)'
_computing_data_reduction 'SAINT v8.34A (Bruker, 2013)'
_computing_molecular_graphics 'Olex2 (Dolomanov et al., 2009)'
_computing_publication_material 'Olex2 (Dolomanov et al., 2009)'
_computing_structure_refinement 'ShelXL (Sheldrick, 2015)'
_diffrn_ambient_temperature 296.15
_diffrn_measured_fraction_theta_full 0.978
_diffrn_measured_fraction_theta_max 1.000
_diffrn_measurement_device_type 'Bruker APEX-II CCD'
_diffrn_measurement_method '\f and \w scans'
_diffrn_radiation_type MoK\a
_diffrn_radiation_wavelength 0.71073
_diffrn_reflns_av_R_equivalents 0.0384
_diffrn_reflns_av_unetI/netI 0.0206
_diffrn_reflns_Laue_measured_fraction_full 0.978
_diffrn_reflns_Laue_measured_fraction_max 1.000
_diffrn_reflns_limit_h_max 12
_diffrn_reflns_limit_h_min -13
_diffrn_reflns_limit_k_max 15
_diffrn_reflns_limit_k_min -17
_diffrn_reflns_limit_l_max 18
_diffrn_reflns_limit_l_min -17
_diffrn_reflns_number 14478
_diffrn_reflns_point_group_measured_fraction_full 0.978
_diffrn_reflns_point_group_measured_fraction_max 1.000
_diffrn_reflns_theta_full 25.242
_diffrn_reflns_theta_max 24.999
_diffrn_reflns_theta_min 2.604
_diffrn_standards_number 0
_exptl_absorpt_coefficient_mu 0.093
_exptl_absorpt_correction_T_max 0.7456
_exptl_absorpt_correction_T_min 0.6862
_exptl_absorpt_correction_type multi-scan
_exptl_absorpt_process_details
'SADABS-2014/5 (Bruker,2014/5) was used for absorption correction. wR2(int) was 0.0794 before and 0.0453 after correction. The Ratio of minimum to maximum transmission is 0.9203. The \l/2 correction factor is 0.00150.'
_exptl_crystal_colour 'clear light colourless'
_exptl_crystal_colour_lustre clear
_exptl_crystal_colour_modifier light
_exptl_crystal_colour_primary colourless
_exptl_crystal_density_diffrn 1.342
_exptl_crystal_description BLOCK
_exptl_crystal_F_000 1072
_exptl_crystal_size_max 0.81
_exptl_crystal_size_mid 0.72
_exptl_crystal_size_min 0.65
_refine_diff_density_max 0.147
_refine_diff_density_min -0.243
_refine_diff_density_rms 0.053
_refine_ls_extinction_method none
_refine_ls_goodness_of_fit_ref 1.069
_refine_ls_hydrogen_treatment constr
_refine_ls_matrix_type full
_refine_ls_number_parameters 173
_refine_ls_number_reflns 2227
_refine_ls_number_restraints 0
_refine_ls_restrained_S_all 1.069
_refine_ls_R_factor_all 0.0425
_refine_ls_R_factor_gt 0.0379
_refine_ls_shift/su_max 0.000
_refine_ls_shift/su_mean 0.000
_refine_ls_structure_factor_coef Fsqd
_refine_ls_weighting_details 'w=1/[\s^2^(Fo^2^)+(0.0527P)^2^+0.5189P] where P=(Fo^2^+2Fc^2^)/3'
_refine_ls_weighting_scheme calc
_refine_ls_wR_factor_gt 0.0964
_refine_ls_wR_factor_ref 0.1009
_reflns_Friedel_coverage 0.000
_reflns_number_gt 1957
_reflns_number_total 2227
_reflns_threshold_expression 'I > 2\s(I)'
_cod_data_source_file jo7b02203_si_002.cif
_cod_data_source_block ibd_tk5_169_0m_a_compound_4a
_cod_depositor_comments 'Adding full bibliography for 4033108--4033109.cif.'
_cod_database_code 4033109
_shelxl_version_number 2014/6
_shelx_space_group_comment
;
The symmetry employed for this shelxl refinement is uniquely defined
by the following loop, which should always be used as a source of
symmetry information in preference to the above space-group names.
They are only intended as comments.
;
_shelx_estimated_absorpt_t_max 0.942
_shelx_estimated_absorpt_t_min 0.929
_olex2_refinement_description
;
1. Fixed Uiso
 At 1.2 times of:
  All C(H) groups, All C(H,H) groups
 At 1.5 times of:
  All C(H,H,H) groups
2.a Secondary CH2 refined with riding coordinates:
 C1(H1A,H1B), C2(H2A,H2B)
2.b Aromatic/amide H refined with riding coordinates:
 C4(H4), C5(H5), C6(H6), C12(H12), C13(H13), C14(H14)
2.c Idealised Me refined as rotating group:
 C10(H10A,H10B,H10C)
;
_olex2_submission_special_instructions 'No special instructions were received'

loop_
_space_group_symop_operation_xyz
'x, y, z'
'-x+1/2, -y, z+1/2'
'-x, y+1/2, -z+1/2'
'x+1/2, -y+1/2, -z'
'-x, -y, -z'
'x-1/2, y, -z-1/2'
'x, -y-1/2, z-1/2'
'-x-1/2, y-1/2, z'

loop_
_atom_site_label
_atom_site_type_symbol
_atom_site_fract_x
_atom_site_fract_y
_atom_site_fract_z
_atom_site_U_iso_or_equiv
_atom_site_adp_type
_atom_site_occupancy
_atom_site_site_symmetry_order
_atom_site_calc_flag
_atom_site_refinement_flags_posn
O1 O 0.78030(8) 0.72594(6) 0.68135(5) 0.0407(2) Uani 1 1 d .
O2 O 0.74475(11) 0.65210(8) 0.80444(7) 0.0679(3) Uani 1 1 d .
N1 N 0.60374(10) 0.70963(8) 0.53892(6) 0.0427(3) Uani 1 1 d .
N2 N 0.66211(10) 0.57781(7) 0.60865(7) 0.0447(3) Uani 1 1 d .
N3 N 0.64340(11) 0.58417(9) 0.45673(7) 0.0535(3) Uani 1 1 d .
C1 C 0.52626(14) 0.75074(11) 0.47184(9) 0.0543(4) Uani 1 1 d .
H1A H 0.4878 0.7042 0.4372 0.065 Uiso 1 1 calc R
H1B H 0.5738 0.7902 0.4350 0.065 Uiso 1 1 calc R
C2 C 0.43109(14) 0.80508(12) 0.52162(9) 0.0583(4) Uani 1 1 d .
H2A H 0.4140 0.8626 0.4938 0.070 Uiso 1 1 calc R
H2B H 0.3558 0.7711 0.5274 0.070 Uiso 1 1 calc R
C3 C 0.49070(12) 0.81950(9) 0.60698(9) 0.0443(3) Uani 1 1 d .
C4 C 0.46072(13) 0.87757(10) 0.67263(10) 0.0523(4) Uani 1 1 d .
H4 H 0.3932 0.9154 0.6682 0.063 Uiso 1 1 calc R
C5 C 0.53262(14) 0.87885(10) 0.74558(9) 0.0519(4) Uani 1 1 d .
H5 H 0.5107 0.9155 0.7915 0.062 Uiso 1 1 calc R
C6 C 0.63605(13) 0.82638(9) 0.75052(8) 0.0451(3) Uani 1 1 d .
H6 H 0.6851 0.8293 0.7989 0.054 Uiso 1 1 calc R
C7 C 0.66750(11) 0.76927(8) 0.68382(7) 0.0368(3) Uani 1 1 d .
C8 C 0.59105(11) 0.76218(8) 0.61374(7) 0.0366(3) Uani 1 1 d .
C9 C 0.80938(13) 0.66649(9) 0.74476(8) 0.0440(3) Uani 1 1 d .
C10 C 0.92934(13) 0.62442(10) 0.72756(10) 0.0551(4) Uani 1 1 d .
H10A H 0.9603 0.5977 0.7792 0.083 Uiso 1 1 calc GR
H10B H 0.9851 0.6700 0.7077 0.083 Uiso 1 1 calc GR
H10C H 0.9205 0.5782 0.6847 0.083 Uiso 1 1 calc GR
C11 C 0.63776(11) 0.62015(9) 0.53517(7) 0.0383(3) Uani 1 1 d .
C12 C 0.69911(14) 0.49226(10) 0.60141(11) 0.0562(4) Uani 1 1 d .
H12 H 0.7186 0.4604 0.6509 0.067 Uiso 1 1 calc R
C13 C 0.70986(16) 0.44878(11) 0.52431(11) 0.0661(5) Uani 1 1 d .
H13 H 0.7366 0.3890 0.5204 0.079 Uiso 1 1 calc R
C14 C 0.67909(16) 0.49831(11) 0.45337(11) 0.0641(4) Uani 1 1 d .
H14 H 0.6835 0.4702 0.4002 0.077 Uiso 1 1 calc R

loop_
_atom_site_aniso_label
_atom_site_aniso_U_11
_atom_site_aniso_U_22
_atom_site_aniso_U_33
_atom_site_aniso_U_23
_atom_site_aniso_U_13
_atom_site_aniso_U_12
O1 0.0399(5) 0.0486(5) 0.0336(5) 0.0070(4) -0.0032(3) -0.0008(4)
O2 0.0718(7) 0.0823(8) 0.0496(6) 0.0287(6) 0.0087(5) 0.0114(6)
N1 0.0497(6) 0.0482(6) 0.0301(5) -0.0008(4) -0.0076(4) 0.0083(5)
N2 0.0498(6) 0.0446(6) 0.0397(6) 0.0036(5) -0.0018(5) -0.0015(5)
N3 0.0615(8) 0.0599(8) 0.0390(6) -0.0112(5) -0.0034(5) 0.0054(6)
C1 0.0604(9) 0.0641(9) 0.0383(7) 0.0029(6) -0.0146(6) 0.0125(7)
C2 0.0535(9) 0.0650(10) 0.0564(9) -0.0009(7) -0.0146(7) 0.0141(7)
C3 0.0418(7) 0.0449(7) 0.0461(7) 0.0031(6) -0.0008(5) 0.0015(6)
C4 0.0499(8) 0.0468(8) 0.0603(9) -0.0015(7) 0.0068(7) 0.0076(6)
C5 0.0645(9) 0.0454(8) 0.0457(7) -0.0077(6) 0.0099(7) -0.0014(7)
C6 0.0557(8) 0.0441(7) 0.0353(6) -0.0008(6) -0.0009(6) -0.0080(6)
C7 0.0401(7) 0.0379(7) 0.0325(6) 0.0055(5) -0.0001(5) -0.0041(5)
C8 0.0402(7) 0.0375(6) 0.0323(6) 0.0030(5) 0.0013(5) -0.0017(5)
C9 0.0489(7) 0.0470(7) 0.0361(7) 0.0071(6) -0.0090(6) -0.0044(6)
C10 0.0498(8) 0.0575(9) 0.0579(9) 0.0084(7) -0.0120(7) 0.0024(7)
C11 0.0342(6) 0.0468(7) 0.0340(6) -0.0020(5) -0.0008(5) -0.0011(5)
C12 0.0596(9) 0.0454(8) 0.0637(10) 0.0068(7) -0.0084(7) -0.0018(7)
C13 0.0686(10) 0.0469(9) 0.0828(12) -0.0128(8) -0.0096(9) 0.0076(8)
C14 0.0683(10) 0.0639(10) 0.0601(10) -0.0254(8) -0.0030(8) 0.0062(8)

loop_
_atom_type_symbol
_atom_type_description
_atom_type_scat_dispersion_real
_atom_type_scat_dispersion_imag
_atom_type_scat_source
C C 0.0033 0.0016 'International Tables Vol C Tables 4.2.6.8 and 6.1.1.4'
H H 0.0000 0.0000 'International Tables Vol C Tables 4.2.6.8 and 6.1.1.4'
N N 0.0061 0.0033 'International Tables Vol C Tables 4.2.6.8 and 6.1.1.4'
O O 0.0106 0.0060 'International Tables Vol C Tables 4.2.6.8 and 6.1.1.4'

loop_
_geom_angle_atom_site_label_1
_geom_angle_atom_site_label_2
_geom_angle_atom_site_label_3
_geom_angle
C9 O1 C7 118.86(10)
C8 N1 C1 107.92(10)
C11 N1 C1 121.27(11)
C11 N1 C8 126.15(10)
C12 N2 C11 115.50(12)
C14 N3 C11 115.34(13)
N1 C1 H1A 110.9
N1 C1 H1B 110.9
N1 C1 C2 104.17(10)
H1A C1 H1B 108.9
C2 C1 H1A 110.9
C2 C1 H1B 110.9
C1 C2 H2A 111.1
C1 C2 H2B 111.1
H2A C2 H2B 109.1
C3 C2 C1 103.28(11)
C3 C2 H2A 111.1
C3 C2 H2B 111.1
C4 C3 C2 130.34(13)
C4 C3 C8 120.61(13)
C8 C3 C2 109.05(12)
C3 C4 H4 120.4
C3 C4 C5 119.11(13)
C5 C4 H4 120.4
C4 C5 H5 119.7
C6 C5 C4 120.53(13)
C6 C5 H5 119.7
C5 C6 H6 119.8
C5 C6 C7 120.30(13)
C7 C6 H6 119.8
C6 C7 O1 121.37(11)
C6 C7 C8 119.48(12)
C8 C7 O1 118.81(11)
C3 C8 N1 110.35(11)
C7 C8 N1 129.72(11)
C7 C8 C3 119.60(12)
O1 C9 C10 110.19(11)
O2 C9 O1 123.11(13)
O2 C9 C10 126.70(13)
C9 C10 H10A 109.5
C9 C10 H10B 109.5
C9 C10 H10C 109.5
H10A C10 H10B 109.5
H10A C10 H10C 109.5
H10B C10 H10C 109.5
N2 C11 N1 117.80(11)
N2 C11 N3 126.57(12)
N3 C11 N1 115.62(11)
N2 C12 H12 118.5
N2 C12 C13 122.97(14)
C13 C12 H12 118.5
C12 C13 H13 121.8
C14 C13 C12 116.31(15)
C14 C13 H13 121.8
N3 C14 C13 123.27(15)
N3 C14 H14 118.4
C13 C14 H14 118.4

loop_
_geom_bond_atom_site_label_1
_geom_bond_atom_site_label_2
_geom_bond_distance
O1 C7 1.3926(15)
O1 C9 1.3607(15)
O2 C9 1.1913(16)
N1 C1 1.4799(16)
N1 C8 1.4100(16)
N1 C11 1.3702(17)
N2 C11 1.3348(16)
N2 C12 1.3279(19)
N3 C11 1.3380(16)
N3 C14 1.324(2)
C1 H1A 0.9700
C1 H1B 0.9700
C1 C2 1.528(2)
C2 H2A 0.9700
C2 H2B 0.9700
C2 C3 1.5022(19)
C3 C4 1.3761(19)
C3 C8 1.3910(17)
C4 H4 0.9300
C4 C5 1.387(2)
C5 H5 0.9300
C5 C6 1.375(2)
C6 H6 0.9300
C6 C7 1.3838(18)
C7 C8 1.3843(17)
C9 C10 1.479(2)
C10 H10A 0.9600
C10 H10B 0.9600
C10 H10C 0.9600
C12 H12 0.9300
C12 C13 1.371(2)
C13 H13 0.9300
C13 C14 1.370(2)
C14 H14 0.9300
